data_7215790
loop_
_publ_author_name
'Nandi, Goutam'
'Thakuria, Ranjit'
'Titi, Hatem M.'
'Patra, Ranjan'
'Goldberg, Israel'

_publ_section_title
;
 Synthesis, structure, topology and magnetic properties of new
 coordination polymers based on 5(--Br/--COOH)-substituted nicotinic acid
;
_journal_issue 24
_journal_name_full CrystEngComm
_journal_page_first 5244
_journal_paper_doi 10.1039/c4ce00300d
_journal_volume 16
_journal_year 2014
_chemical_formula_moiety 'C12 H6 Br2 Cd N2 O4'
_chemical_formula_sum 'C12 H6 Br2 Cd N2 O4'
_chemical_formula_weight 514.41
_chemical_name_systematic
; 
 ? 
;
_space_group_IT_number 15
_symmetry_cell_setting monoclinic
_symmetry_space_group_name_Hall '-C 2yc'
_symmetry_space_group_name_H-M 'C 1 2/c 1'
_atom_sites_solution_hydrogens geom
_atom_sites_solution_primary direct
_atom_sites_solution_secondary difmap
_audit_creation_method SHELXL-97
_cell_angle_alpha 90.00
_cell_angle_beta 101.2980(10)
_cell_angle_gamma 90.00
_cell_formula_units_Z 8
_cell_length_a 12.0504(3)
_cell_length_b 9.9837(2)
_cell_length_c 24.8139(5)
_cell_measurement_reflns_used 2730
_cell_measurement_temperature 110(2)
_cell_measurement_theta_max 26.36
_cell_measurement_theta_min 1.67
_cell_volume 2927.45(11)
_computing_cell_refinement 'Saint, Bruker-AXS'
_computing_data_collection 'Apex2, Bruker-AXS'
_computing_data_reduction 'Saint, Bruker-AXS'
_computing_structure_refinement 'SHELXL-97 (Sheldrick, 2008)'
_computing_structure_solution 'SHELXTL-2013 (Sheldrick, 2008)'
_diffrn_ambient_temperature 110(2)
_diffrn_detector_area_resol_mean 1.75
_diffrn_measured_fraction_theta_full 0.998
_diffrn_measured_fraction_theta_max 0.998
_diffrn_measurement_device_type 'ApexDuo, Bruker-AXS'
_diffrn_measurement_method '1 deg.  \f and \w scans'
_diffrn_radiation_monochromator graphite
_diffrn_radiation_source 'fine-focus sealed tube'
_diffrn_radiation_type MoK\a
_diffrn_radiation_wavelength 0.71073
_diffrn_reflns_av_R_equivalents 0.0248
_diffrn_reflns_av_sigmaI/netI 0.0228
_diffrn_reflns_limit_h_max 15
_diffrn_reflns_limit_h_min -7
_diffrn_reflns_limit_k_max 12
_diffrn_reflns_limit_k_min -12
_diffrn_reflns_limit_l_max 29
_diffrn_reflns_limit_l_min -30
_diffrn_reflns_number 12286
_diffrn_reflns_theta_full 26.36
_diffrn_reflns_theta_max 26.36
_diffrn_reflns_theta_min 1.67
_diffrn_standards_number 0
_exptl_absorpt_coefficient_mu 6.966
_exptl_absorpt_correction_T_max 0.5426
_exptl_absorpt_correction_T_min 0.2748
_exptl_absorpt_correction_type multi-scan
_exptl_absorpt_process_details 'Sadabs, Bruker-AXS'
_exptl_crystal_colour yellow
_exptl_crystal_density_diffrn 2.334
_exptl_crystal_density_method 'not measured'
_exptl_crystal_description plates
_exptl_crystal_F_000 1936
_exptl_crystal_size_max 0.25
_exptl_crystal_size_mid 0.20
_exptl_crystal_size_min 0.10
_refine_diff_density_max 0.460
_refine_diff_density_min -0.599
_refine_diff_density_rms 0.088
_refine_ls_extinction_method none
_refine_ls_goodness_of_fit_ref 1.084
_refine_ls_hydrogen_treatment constr
_refine_ls_matrix_type full
_refine_ls_number_parameters 200
_refine_ls_number_reflns 2990
_refine_ls_number_restraints 0
_refine_ls_restrained_S_all 1.084
_refine_ls_R_factor_all 0.0275
_refine_ls_R_factor_gt 0.0233
_refine_ls_shift/su_max 0.003
_refine_ls_shift/su_mean 0.000
_refine_ls_structure_factor_coef Fsqd
_refine_ls_weighting_details 'calc w=1/[\s^2^(Fo^2^)+(0.0081P)^2^+3.7346P] where P=(Fo^2^+2Fc^2^)/3'
_refine_ls_weighting_scheme calc
_refine_ls_wR_factor_gt 0.0457
_refine_ls_wR_factor_ref 0.0468
_reflns_number_gt 2730
_reflns_number_total 2990
_reflns_threshold_expression >2sigma(I)
_cod_data_source_file c4ce00300d1.cif
_cod_data_source_block gt28
_cod_depositor_comments 'Adding full bibliography for 7215786--7215794.cif.'
_cod_original_sg_symbol_H-M 'C 2/c'
_cod_database_code 7215790

loop_
_symmetry_equiv_pos_as_xyz
'x, y, z'
'-x, y, -z+1/2'
'x+1/2, y+1/2, z'
'-x+1/2, y+1/2, -z+1/2'
'-x, -y, -z'
'x, -y, z-1/2'
'-x+1/2, -y+1/2, -z'
'x+1/2, -y+1/2, z-1/2'

loop_
_atom_site_label
_atom_site_type_symbol
_atom_site_fract_x
_atom_site_fract_y
_atom_site_fract_z
_atom_site_U_iso_or_equiv
_atom_site_adp_type
_atom_site_occupancy
_atom_site_symmetry_multiplicity
_atom_site_calc_flag
_atom_site_refinement_flags
_atom_site_disorder_assembly
_atom_site_disorder_group
Br1 Br 0.47199(3) -0.10052(3) -0.123733(12) 0.01878(8) Uani 1 1 d . . .
Br2A Br 0.2269(3) 0.3712(3) 0.30617(12) 0.0348(7) Uani 0.53(4) 1 d P A 1
Br2B Br 0.201(3) 0.395(3) 0.3008(8) 0.054(4) Uani 0.47(4) 1 d P A 2
C1 C 0.4006(2) -0.1945(3) 0.04776(12) 0.0101(6) Uani 1 1 d . . .
H1 H 0.3835 -0.2192 0.0822 0.012 Uiso 1 1 calc R . .
C2 C 0.3363(2) -0.0949(3) 0.01705(12) 0.0108(6) Uani 1 1 d . . .
C3 C 0.3574(2) -0.0644(3) -0.03440(12) 0.0115(6) Uani 1 1 d . . .
H3 H 0.3147 0.0024 -0.0566 0.014 Uiso 1 1 calc R . .
C4 C 0.4427(2) -0.1338(3) -0.05258(11) 0.0106(6) Uani 1 1 d . . .
C5 C 0.5077(2) -0.2271(3) -0.01921(12) 0.0111(6) Uani 1 1 d . . .
H5 H 0.5683 -0.2704 -0.0316 0.013 Uiso 1 1 calc R . .
C6 C 0.2487(2) -0.0212(3) 0.04056(12) 0.0105(6) Uani 1 1 d . . .
C7 C 0.1782(3) 0.2650(3) 0.19798(12) 0.0167(6) Uani 1 1 d . A .
H7 H 0.1201 0.2178 0.2109 0.020 Uiso 1 1 calc R . .
C8 C 0.2445(3) 0.3541(3) 0.23245(13) 0.0201(7) Uani 1 1 d . . .
C9 C 0.3301(3) 0.4248(3) 0.21510(13) 0.0170(6) Uani 1 1 d . A .
H9 H 0.3775 0.4850 0.2389 0.020 Uiso 1 1 calc R . .
C10 C 0.3436(2) 0.4039(3) 0.16145(13) 0.0136(6) Uani 1 1 d . . .
C11 C 0.2751(2) 0.3119(3) 0.12880(12) 0.0102(6) Uani 1 1 d . A .
H11 H 0.2863 0.2968 0.0924 0.012 Uiso 1 1 calc R . .
C12 C 0.4327(2) 0.4792(3) 0.13848(12) 0.0108(6) Uani 1 1 d . . .
Cd1 Cd 0.090408(16) 0.090045(19) 0.088934(8) 0.00797(6) Uani 1 1 d . . .
N1 N 0.48616(18) -0.2571(2) 0.03050(10) 0.0099(5) Uani 1 1 d . . .
N2 N 0.19358(19) 0.2432(2) 0.14662(10) 0.0112(5) Uani 1 1 d . . .
O1 O 0.20318(17) -0.0820(2) 0.07528(9) 0.0154(4) Uani 1 1 d . . .
O2 O 0.22531(17) 0.09709(19) 0.02570(8) 0.0147(4) Uani 1 1 d . . .
O3 O 0.43163(17) 0.4662(2) 0.08796(9) 0.0167(5) Uani 1 1 d . . .
O4 O 0.50214(18) 0.5502(2) 0.16973(9) 0.0199(5) Uani 1 1 d . . .

loop_
_atom_site_aniso_label
_atom_site_aniso_U_11
_atom_site_aniso_U_22
_atom_site_aniso_U_33
_atom_site_aniso_U_23
_atom_site_aniso_U_13
_atom_site_aniso_U_12
Br1 0.02387(16) 0.02343(17) 0.01060(16) 0.00232(12) 0.00716(13) 0.00506(13)
Br2A 0.0357(9) 0.0341(10) 0.0409(6) -0.0066(6) 0.0084(5) -0.0093(9)
Br2B 0.071(8) 0.073(6) 0.027(3) -0.029(3) 0.030(4) -0.056(6)
C1 0.0108(12) 0.0098(13) 0.0102(15) -0.0023(11) 0.0033(11) -0.0016(11)
C2 0.0076(12) 0.0092(13) 0.0153(15) -0.0035(11) 0.0018(11) -0.0010(10)
C3 0.0139(13) 0.0085(13) 0.0116(15) -0.0014(11) 0.0011(12) -0.0011(11)
C4 0.0129(13) 0.0139(14) 0.0050(14) -0.0018(11) 0.0024(11) -0.0011(11)
C5 0.0105(12) 0.0106(13) 0.0129(15) -0.0041(11) 0.0040(12) -0.0010(11)
C6 0.0070(12) 0.0134(14) 0.0092(14) -0.0032(11) -0.0035(11) 0.0001(11)
C7 0.0197(14) 0.0191(15) 0.0128(16) -0.0004(12) 0.0065(13) -0.0084(12)
C8 0.0287(17) 0.0214(16) 0.0129(16) -0.0058(13) 0.0108(14) -0.0108(14)
C9 0.0197(15) 0.0182(15) 0.0126(16) -0.0035(12) 0.0020(13) -0.0089(12)
C10 0.0112(13) 0.0134(14) 0.0158(16) 0.0024(12) 0.0013(12) 0.0008(11)
C11 0.0097(12) 0.0099(13) 0.0110(15) -0.0008(11) 0.0019(11) 0.0011(10)
C12 0.0083(12) 0.0102(13) 0.0140(15) 0.0016(11) 0.0029(12) 0.0009(10)
Cd1 0.00688(9) 0.00773(10) 0.00972(11) -0.00083(8) 0.00264(8) -0.00027(8)
N1 0.0082(10) 0.0117(11) 0.0103(12) -0.0008(9) 0.0030(9) 0.0006(9)
N2 0.0121(11) 0.0104(11) 0.0113(13) 0.0002(10) 0.0029(10) -0.0026(9)
O1 0.0150(10) 0.0158(10) 0.0177(11) 0.0004(9) 0.0089(9) 0.0022(8)
O2 0.0159(10) 0.0135(10) 0.0160(11) 0.0014(8) 0.0061(9) 0.0065(8)
O3 0.0168(10) 0.0195(11) 0.0157(12) -0.0036(9) 0.0074(9) -0.0067(9)
O4 0.0188(11) 0.0236(12) 0.0171(12) -0.0037(9) 0.0030(9) -0.0141(9)

loop_
_atom_type_symbol
_atom_type_description
_atom_type_scat_dispersion_real
_atom_type_scat_dispersion_imag
_atom_type_scat_source
C C 0.0033 0.0016 'International Tables Vol C Tables 4.2.6.8 and 6.1.1.4'
Br Br -0.2901 2.4595 'International Tables Vol C Tables 4.2.6.8 and 6.1.1.4'
Cd Cd -0.8075 1.2024 'International Tables Vol C Tables 4.2.6.8 and 6.1.1.4'
O O 0.0106 0.0060 'International Tables Vol C Tables 4.2.6.8 and 6.1.1.4'
N N 0.0061 0.0033 'International Tables Vol C Tables 4.2.6.8 and 6.1.1.4'
H H 0.0000 0.0000 'International Tables Vol C Tables 4.2.6.8 and 6.1.1.4'

loop_
_geom_angle_atom_site_label_1
_geom_angle_atom_site_label_2
_geom_angle_atom_site_label_3
_geom_angle
_geom_angle_site_symmetry_1
_geom_angle_site_symmetry_3
N1 C1 C2 122.4(3) . .
C3 C2 C1 118.6(3) . .
C3 C2 C6 121.5(3) . .
C1 C2 C6 119.8(3) . .
C2 C3 C4 118.2(3) . .
C5 C4 C3 120.7(3) . .
C5 C4 Br1 119.2(2) . .
C3 C4 Br1 120.0(2) . .
N1 C5 C4 120.7(3) . .
O2 C6 O1 123.5(3) . .
O2 C6 C2 118.9(3) . .
O1 C6 C2 117.6(2) . .
O2 C6 Cd1 66.63(15) . .
O1 C6 Cd1 56.83(14) . .
C2 C6 Cd1 174.4(2) . .
N2 C7 C8 121.6(3) . .
C7 C8 C9 120.9(3) . .
C7 C8 Br2A 119.9(3) . .
C9 C8 Br2A 119.1(2) . .
C7 C8 Br2B 117.5(5) . .
C9 C8 Br2B 121.1(3) . .
C8 C9 C10 117.1(3) . .
C11 C10 C9 119.5(3) . .
C11 C10 C12 119.7(3) . .
C9 C10 C12 120.8(3) . .
N2 C11 C10 122.5(3) . .
O4 C12 O3 123.6(3) . .
O4 C12 C10 119.3(3) . .
O3 C12 C10 117.1(2) . .
O4 C12 Cd1 66.55(15) . 3
O3 C12 Cd1 57.18(14) . 3
C10 C12 Cd1 173.3(2) . 3
O1 Cd1 O3 96.59(7) . 3_445
O1 Cd1 N2 109.47(8) . .
O3 Cd1 N2 136.29(8) 3_445 .
O1 Cd1 N1 132.90(8) . 3_455
O3 Cd1 N1 89.98(8) 3_445 3_455
N2 Cd1 N1 96.51(8) . 3_455
O1 Cd1 O2 55.67(7) . .
O3 Cd1 O2 131.71(7) 3_445 .
N2 Cd1 O2 91.94(8) . .
N1 Cd1 O2 85.81(7) 3_455 .
O1 Cd1 O4 111.46(7) . 3_445
O3 Cd1 O4 55.11(7) 3_445 3_445
N2 Cd1 O4 82.41(8) . 3_445
N1 Cd1 O4 110.37(8) 3_455 3_445
O2 Cd1 O4 163.30(7) . 3_445
O1 Cd1 C6 27.95(8) . .
O3 Cd1 C6 116.12(8) 3_445 .
N2 Cd1 C6 102.10(8) . .
N1 Cd1 C6 109.91(8) 3_455 .
O2 Cd1 C6 27.72(7) . .
O4 Cd1 C6 138.61(8) 3_445 .
O1 Cd1 C12 104.79(8) . 3_445
O3 Cd1 C12 27.70(8) 3_445 3_445
N2 Cd1 C12 109.53(9) . 3_445
N1 Cd1 C12 102.29(8) 3_455 3_445
O2 Cd1 C12 155.73(8) . 3_445
O4 Cd1 C12 27.44(8) 3_445 3_445
C6 Cd1 C12 131.33(8) . 3_445
C5 N1 C1 119.1(2) . .
C5 N1 Cd1 123.13(17) . 3_545
C1 N1 Cd1 117.72(19) . 3_545
C7 N2 C11 118.5(2) . .
C7 N2 Cd1 122.92(19) . .
C11 N2 Cd1 118.58(19) . .
C6 O1 Cd1 95.22(16) . .
C6 O2 Cd1 85.64(17) . .
C12 O3 Cd1 95.12(16) . 3
C12 O4 Cd1 86.01(17) . 3

loop_
_geom_bond_atom_site_label_1
_geom_bond_atom_site_label_2
_geom_bond_distance
_geom_bond_site_symmetry_2
Br1 C4 1.897(3) .
Br2A C8 1.890(4) .
Br2B C8 1.915(12) .
C1 N1 1.345(3) .
C1 C2 1.393(4) .
C2 C3 1.384(4) .
C2 C6 1.496(4) .
C3 C4 1.386(4) .
C4 C5 1.383(4) .
C5 N1 1.343(4) .
C6 O2 1.253(3) .
C6 O1 1.264(3) .
C6 Cd1 2.685(3) .
C7 N2 1.341(4) .
C7 C8 1.376(4) .
C8 C9 1.387(4) .
C9 C10 1.388(4) .
C10 C11 1.385(4) .
C10 C12 1.511(4) .
C11 N2 1.342(4) .
C12 O4 1.245(3) .
C12 O3 1.258(3) .
C12 Cd1 2.695(3) 3
Cd1 O1 2.2568(19) .
Cd1 O3 2.274(2) 3_445
Cd1 N2 2.288(2) .
Cd1 N1 2.301(2) 3_455
Cd1 O2 2.472(2) .
Cd1 O4 2.479(2) 3_445
Cd1 C12 2.695(3) 3_445
N1 Cd1 2.301(2) 3_545
O3 Cd1 2.2741(19) 3
O4 Cd1 2.479(2) 3
